data_7003399
loop_
_publ_author_name
'Jones, Cameron'
'Mills, David P.'
'Rose, Richard P.'
'Stasch, Andreas'

_publ_section_title
;
 Synthesis and structural characterisation of group 10 metal(ii) gallyl
 complexes: analogies with platinum diboration catalysts?
;
_journal_issue 33
_journal_name_full 'Dalton Transactions'
_journal_page_first 4395
_journal_page_last 4408
_journal_paper_doi 10.1039/b715895e
_journal_year 2008
_chemical_formula_sum 'C77 H94 Ga2 N4 P2 Pt'
_chemical_formula_weight 1472.03
_chemical_name_systematic
;
?
;
_space_group_IT_number 14
_symmetry_cell_setting monoclinic
_symmetry_space_group_name_Hall '-P 2yn'
_symmetry_space_group_name_H-M 'P 1 21/n 1'
_atom_sites_solution_hydrogens geom
_atom_sites_solution_primary direct
_atom_sites_solution_secondary difmap
_audit_creation_method SHELXL-97
_cell_angle_alpha 90.00
_cell_angle_beta 91.15(3)
_cell_angle_gamma 90.00
_cell_formula_units_Z 4
_cell_length_a 18.622(4)
_cell_length_b 19.979(4)
_cell_length_c 18.985(4)
_cell_measurement_temperature 150(2)
_cell_volume 7062(3)
_computing_structure_refinement 'SHELXL-97 (Sheldrick, 1997)'
_computing_structure_solution 'SHELXS-97 (Sheldrick, 1990)'
_diffrn_ambient_temperature 150(2)
_diffrn_measured_fraction_theta_full 0.997
_diffrn_measured_fraction_theta_max 0.997
_diffrn_measurement_device_type 'Nonius Kappa CCD'
_diffrn_radiation_monochromator graphite
_diffrn_radiation_source 'fine-focus sealed tube'
_diffrn_radiation_type MoK\a
_diffrn_radiation_wavelength 0.71073
_diffrn_reflns_av_R_equivalents 0.0516
_diffrn_reflns_av_sigmaI/netI 0.0750
_diffrn_reflns_limit_h_max 22
_diffrn_reflns_limit_h_min -22
_diffrn_reflns_limit_k_max 23
_diffrn_reflns_limit_k_min -23
_diffrn_reflns_limit_l_max 22
_diffrn_reflns_limit_l_min -22
_diffrn_reflns_number 23749
_diffrn_reflns_theta_full 25.00
_diffrn_reflns_theta_max 25.00
_diffrn_reflns_theta_min 2.99
_exptl_absorpt_coefficient_mu 2.823
_exptl_absorpt_correction_T_max 0.868
_exptl_absorpt_correction_T_min 0.757
_exptl_absorpt_correction_type multi-scan
_exptl_absorpt_process_details 'Sortav (Blessing, 1995)'
_exptl_crystal_colour red
_exptl_crystal_density_diffrn 1.385
_exptl_crystal_density_method 'not measured'
_exptl_crystal_description block
_exptl_crystal_F_000 3016
_exptl_crystal_size_max 0.15
_exptl_crystal_size_mid 0.10
_exptl_crystal_size_min 0.05
_refine_diff_density_max 0.630
_refine_diff_density_min -0.586
_refine_diff_density_rms 0.109
_refine_ls_extinction_method none
_refine_ls_goodness_of_fit_ref 1.005
_refine_ls_hydrogen_treatment constr
_refine_ls_matrix_type full
_refine_ls_number_parameters 791
_refine_ls_number_reflns 12402
_refine_ls_number_restraints 0
_refine_ls_restrained_S_all 1.005
_refine_ls_R_factor_all 0.0645
_refine_ls_R_factor_gt 0.0424
_refine_ls_shift/su_max 0.003
_refine_ls_shift/su_mean 0.000
_refine_ls_structure_factor_coef Fsqd
_refine_ls_weighting_details 'calc w=1/[\s^2^(Fo^2^)+(0.0135P)^2^+13.8005P] where P=(Fo^2^+2Fc^2^)/3'
_refine_ls_weighting_scheme calc
_refine_ls_wR_factor_gt 0.0727
_refine_ls_wR_factor_ref 0.0787
_reflns_number_gt 9696
_reflns_number_total 12402
_reflns_threshold_expression >2sigma(I)
_cod_data_source_file b715895e.txt
_cod_data_source_block compound17
_cod_original_cell_volume 7062(2)
_cod_original_sg_symbol_H-M P2(1)/n
_cod_database_code 7003399

loop_
_symmetry_equiv_pos_as_xyz
'x, y, z'
'-x+1/2, y+1/2, -z+1/2'
'-x, -y, -z'
'x-1/2, -y-1/2, z-1/2'

loop_
_atom_site_label
_atom_site_type_symbol
_atom_site_fract_x
_atom_site_fract_y
_atom_site_fract_z
_atom_site_U_iso_or_equiv
_atom_site_adp_type
_atom_site_occupancy
_atom_site_symmetry_multiplicity
_atom_site_calc_flag
_atom_site_refinement_flags
_atom_site_disorder_assembly
_atom_site_disorder_group
Pt1 Pt 0.503619(10) 0.191116(9) 0.827936(10) 0.01645(6) Uani 1 1 d . . .
Ga1 Ga 0.58300(3) 0.27675(2) 0.78378(3) 0.01805(13) Uani 1 1 d . . .
P1 P 0.56367(7) 0.15427(6) 0.92994(7) 0.0206(3) Uani 1 1 d . . .
N1 N 0.6725(2) 0.26512(18) 0.73856(19) 0.0197(9) Uani 1 1 d . . .
C1 C 0.6983(3) 0.3272(2) 0.7164(2) 0.0219(12) Uani 1 1 d . . .
H1 H 0.7422 0.3314 0.6921 0.026 Uiso 1 1 calc R . .
Ga2 Ga 0.42096(3) 0.22765(2) 0.73598(3) 0.01695(12) Uani 1 1 d . . .
P2 P 0.44023(7) 0.10080(6) 0.87307(7) 0.0218(3) Uani 1 1 d . . .
N2 N 0.5940(2) 0.37001(17) 0.76797(19) 0.0167(9) Uani 1 1 d . . .
C2 C 0.6572(3) 0.3807(2) 0.7314(2) 0.0237(12) Uani 1 1 d . . .
H2 H 0.6709 0.4245 0.7175 0.028 Uiso 1 1 calc R . .
N3 N 0.4093(2) 0.22873(17) 0.63655(19) 0.0165(9) Uani 1 1 d . . .
C3 C 0.7232(3) 0.2112(2) 0.7402(2) 0.0236(12) Uani 1 1 d . . .
N4 N 0.3330(2) 0.27592(18) 0.74123(19) 0.0176(9) Uani 1 1 d . . .
C4 C 0.7878(3) 0.2182(3) 0.7795(3) 0.0302(13) Uani 1 1 d . . .
C5 C 0.8391(3) 0.1671(3) 0.7758(3) 0.0361(14) Uani 1 1 d . . .
H5 H 0.8838 0.1721 0.8002 0.043 Uiso 1 1 calc R . .
C6 C 0.8258(3) 0.1099(3) 0.7373(3) 0.0397(15) Uani 1 1 d . . .
H6 H 0.8611 0.0756 0.7358 0.048 Uiso 1 1 calc R . .
C7 C 0.7618(3) 0.1022(3) 0.7011(3) 0.0354(14) Uani 1 1 d . . .
H7 H 0.7528 0.0620 0.6757 0.042 Uiso 1 1 calc R . .
C8 C 0.7099(3) 0.1521(3) 0.7010(3) 0.0271(12) Uani 1 1 d . . .
C9 C 0.8030(3) 0.2778(3) 0.8272(3) 0.0336(14) Uani 1 1 d . . .
H9 H 0.7599 0.3075 0.8246 0.040 Uiso 1 1 calc R . .
C10 C 0.8672(3) 0.3193(3) 0.8034(3) 0.0498(17) Uani 1 1 d . . .
H10A H 0.9110 0.2922 0.8071 0.075 Uiso 1 1 calc R . .
H10B H 0.8723 0.3589 0.8335 0.075 Uiso 1 1 calc R . .
H10C H 0.8593 0.3333 0.7544 0.075 Uiso 1 1 calc R . .
C11 C 0.8136(3) 0.2567(3) 0.9051(3) 0.0414(15) Uani 1 1 d . . .
H11A H 0.8557 0.2276 0.9097 0.062 Uiso 1 1 calc R . .
H11B H 0.7709 0.2326 0.9206 0.062 Uiso 1 1 calc R . .
H11C H 0.8208 0.2967 0.9343 0.062 Uiso 1 1 calc R . .
C12 C 0.6413(3) 0.1420(3) 0.6576(3) 0.0290(13) Uani 1 1 d . . .
H12 H 0.6145 0.1854 0.6575 0.035 Uiso 1 1 calc R . .
C13 C 0.6571(4) 0.1247(3) 0.5809(3) 0.0485(17) Uani 1 1 d . . .
H13A H 0.6891 0.1586 0.5614 0.073 Uiso 1 1 calc R . .
H13B H 0.6120 0.1236 0.5533 0.073 Uiso 1 1 calc R . .
H13C H 0.6803 0.0807 0.5788 0.073 Uiso 1 1 calc R . .
C14 C 0.5929(3) 0.0894(3) 0.6902(3) 0.0432(16) Uani 1 1 d . . .
H14A H 0.6188 0.0468 0.6939 0.065 Uiso 1 1 calc R . .
H14B H 0.5498 0.0834 0.6604 0.065 Uiso 1 1 calc R . .
H14C H 0.5789 0.1041 0.7372 0.065 Uiso 1 1 calc R . .
C15 C 0.5613(3) 0.4298(2) 0.7941(2) 0.0192(11) Uani 1 1 d . . .
C16 C 0.5766(3) 0.4514(2) 0.8643(3) 0.0256(12) Uani 1 1 d . . .
C17 C 0.5478(3) 0.5113(2) 0.8869(3) 0.0294(13) Uani 1 1 d . . .
H17 H 0.5582 0.5266 0.9334 0.035 Uiso 1 1 calc R . .
C18 C 0.5044(3) 0.5489(3) 0.8435(3) 0.0343(14) Uani 1 1 d . . .
H18 H 0.4845 0.5895 0.8604 0.041 Uiso 1 1 calc R . .
C19 C 0.4893(3) 0.5286(2) 0.7754(3) 0.0273(13) Uani 1 1 d . . .
H19 H 0.4599 0.5558 0.7456 0.033 Uiso 1 1 calc R . .
C20 C 0.5168(3) 0.4685(2) 0.7497(3) 0.0222(12) Uani 1 1 d . . .
C21 C 0.6273(3) 0.4117(3) 0.9127(3) 0.0301(13) Uani 1 1 d . . .
H21 H 0.6234 0.3635 0.8988 0.036 Uiso 1 1 calc R . .
C22 C 0.6098(3) 0.4166(3) 0.9904(3) 0.0437(16) Uani 1 1 d . . .
H22A H 0.6196 0.4621 1.0072 0.066 Uiso 1 1 calc R . .
H22B H 0.6396 0.3848 1.0173 0.066 Uiso 1 1 calc R . .
H22C H 0.5590 0.4060 0.9969 0.066 Uiso 1 1 calc R . .
C23 C 0.7056(3) 0.4334(3) 0.9019(3) 0.0438(16) Uani 1 1 d . . .
H23A H 0.7116 0.4801 0.9168 0.066 Uiso 1 1 calc R . .
H23B H 0.7172 0.4293 0.8519 0.066 Uiso 1 1 calc R . .
H23C H 0.7378 0.4047 0.9299 0.066 Uiso 1 1 calc R . .
C24 C 0.5021(3) 0.4496(2) 0.6736(3) 0.0244(12) Uani 1 1 d . . .
H24 H 0.5213 0.4035 0.6663 0.029 Uiso 1 1 calc R . .
C25 C 0.5418(3) 0.4965(3) 0.6245(3) 0.0441(16) Uani 1 1 d . . .
H25A H 0.5251 0.5425 0.6315 0.066 Uiso 1 1 calc R . .
H25B H 0.5323 0.4832 0.5755 0.066 Uiso 1 1 calc R . .
H25C H 0.5935 0.4940 0.6348 0.066 Uiso 1 1 calc R . .
C26 C 0.4218(3) 0.4484(3) 0.6544(3) 0.0356(14) Uani 1 1 d . . .
H26A H 0.3974 0.4160 0.6844 0.053 Uiso 1 1 calc R . .
H26B H 0.4153 0.4354 0.6049 0.053 Uiso 1 1 calc R . .
H26C H 0.4013 0.4930 0.6615 0.053 Uiso 1 1 calc R . .
C27 C 0.3474(3) 0.2648(2) 0.6190(3) 0.0209(11) Uani 1 1 d . . .
H27 H 0.3335 0.2726 0.5713 0.025 Uiso 1 1 calc R . .
C28 C 0.3084(3) 0.2876(2) 0.6717(3) 0.0210(11) Uani 1 1 d . . .
H28 H 0.2650 0.3114 0.6627 0.025 Uiso 1 1 calc R . .
C29 C 0.4425(3) 0.1961(2) 0.5780(2) 0.0198(11) Uani 1 1 d . . .
C30 C 0.4275(3) 0.1281(2) 0.5640(2) 0.0210(11) Uani 1 1 d . . .
C31 C 0.4540(3) 0.0996(2) 0.5024(3) 0.0261(12) Uani 1 1 d . . .
H31 H 0.4454 0.0536 0.4930 0.031 Uiso 1 1 calc R . .
C32 C 0.4919(3) 0.1366(3) 0.4557(3) 0.0288(13) Uani 1 1 d . . .
H32 H 0.5086 0.1167 0.4136 0.035 Uiso 1 1 calc R . .
C33 C 0.5061(3) 0.2032(2) 0.4697(3) 0.0257(12) Uani 1 1 d . . .
H33 H 0.5322 0.2286 0.4365 0.031 Uiso 1 1 calc R . .
C34 C 0.4831(3) 0.2341(2) 0.5310(2) 0.0207(11) Uani 1 1 d . . .
C35 C 0.3802(3) 0.0864(2) 0.6117(3) 0.0278(13) Uani 1 1 d . . .
H35 H 0.3908 0.1005 0.6614 0.033 Uiso 1 1 calc R . .
C36 C 0.3005(3) 0.1006(3) 0.5961(3) 0.0412(15) Uani 1 1 d . . .
H36A H 0.2874 0.0834 0.5492 0.062 Uiso 1 1 calc R . .
H36B H 0.2920 0.1490 0.5976 0.062 Uiso 1 1 calc R . .
H36C H 0.2712 0.0784 0.6315 0.062 Uiso 1 1 calc R . .
C37 C 0.3938(3) 0.0118(2) 0.6072(3) 0.0391(15) Uani 1 1 d . . .
H37A H 0.3788 -0.0045 0.5605 0.059 Uiso 1 1 calc R . .
H37B H 0.3662 -0.0113 0.6433 0.059 Uiso 1 1 calc R . .
H37C H 0.4451 0.0029 0.6149 0.059 Uiso 1 1 calc R . .
C38 C 0.5022(3) 0.3065(2) 0.5450(3) 0.0260(12) Uani 1 1 d . . .
H38 H 0.4787 0.3207 0.5895 0.031 Uiso 1 1 calc R . .
C39 C 0.5837(3) 0.3144(3) 0.5553(3) 0.0355(14) Uani 1 1 d . . .
H39A H 0.5998 0.2884 0.5964 0.053 Uiso 1 1 calc R . .
H39B H 0.5954 0.3617 0.5627 0.053 Uiso 1 1 calc R . .
H39C H 0.6080 0.2981 0.5133 0.053 Uiso 1 1 calc R . .
C40 C 0.4757(3) 0.3523(2) 0.4858(3) 0.0383(15) Uani 1 1 d . . .
H40A H 0.4980 0.3391 0.4416 0.058 Uiso 1 1 calc R . .
H40B H 0.4886 0.3987 0.4970 0.058 Uiso 1 1 calc R . .
H40C H 0.4234 0.3486 0.4808 0.058 Uiso 1 1 calc R . .
C41 C 0.2817(2) 0.2862(2) 0.7946(2) 0.0170(11) Uani 1 1 d . . .
C42 C 0.2212(3) 0.2436(2) 0.7991(3) 0.0217(11) Uani 1 1 d . . .
C43 C 0.1700(3) 0.2563(2) 0.8493(3) 0.0272(12) Uani 1 1 d . . .
H43 H 0.1292 0.2279 0.8521 0.033 Uiso 1 1 calc R . .
C44 C 0.1772(3) 0.3098(3) 0.8958(3) 0.0295(12) Uani 1 1 d . . .
H44 H 0.1416 0.3182 0.9298 0.035 Uiso 1 1 calc R . .
C45 C 0.2368(3) 0.3503(2) 0.8915(3) 0.0242(12) Uani 1 1 d . . .
H45 H 0.2422 0.3864 0.9238 0.029 Uiso 1 1 calc R . .
C46 C 0.2885(3) 0.3403(2) 0.8420(3) 0.0213(11) Uani 1 1 d . . .
C47 C 0.2114(3) 0.1832(2) 0.7513(3) 0.0308(13) Uani 1 1 d . . .
H47 H 0.2562 0.1772 0.7238 0.037 Uiso 1 1 calc R . .
C48 C 0.1997(4) 0.1201(3) 0.7948(3) 0.0527(19) Uani 1 1 d . . .
H48A H 0.2360 0.1179 0.8329 0.079 Uiso 1 1 calc R . .
H48B H 0.2040 0.0807 0.7645 0.079 Uiso 1 1 calc R . .
H48C H 0.1517 0.1213 0.8150 0.079 Uiso 1 1 calc R . .
C49 C 0.1479(3) 0.1922(3) 0.6989(3) 0.0437(16) Uani 1 1 d . . .
H49A H 0.1034 0.1973 0.7249 0.066 Uiso 1 1 calc R . .
H49B H 0.1443 0.1528 0.6683 0.066 Uiso 1 1 calc R . .
H49C H 0.1558 0.2322 0.6702 0.066 Uiso 1 1 calc R . .
C50 C 0.3511(3) 0.3887(2) 0.8397(3) 0.0266(12) Uani 1 1 d . . .
H50 H 0.3765 0.3813 0.7945 0.032 Uiso 1 1 calc R . .
C51 C 0.3264(3) 0.4613(3) 0.8414(3) 0.0439(16) Uani 1 1 d . . .
H51A H 0.2926 0.4695 0.8020 0.066 Uiso 1 1 calc R . .
H51B H 0.3680 0.4909 0.8372 0.066 Uiso 1 1 calc R . .
H51C H 0.3025 0.4702 0.8860 0.066 Uiso 1 1 calc R . .
C52 C 0.4035(3) 0.3744(3) 0.8997(3) 0.0530(19) Uani 1 1 d . . .
H52A H 0.3786 0.3775 0.9446 0.080 Uiso 1 1 calc R . .
H52B H 0.4426 0.4072 0.8991 0.080 Uiso 1 1 calc R . .
H52C H 0.4233 0.3293 0.8943 0.080 Uiso 1 1 calc R . .
C53 C 0.5170(3) 0.0728(2) 0.9285(3) 0.0265(12) Uani 1 1 d . . .
H53A H 0.5454 0.0372 0.9057 0.032 Uiso 1 1 calc R . .
H53B H 0.5024 0.0581 0.9759 0.032 Uiso 1 1 calc R . .
C54 C 0.6565(3) 0.1295(2) 0.9464(3) 0.0238(12) Uani 1 1 d . . .
C55 C 0.6893(3) 0.1311(2) 1.0133(3) 0.0265(12) Uani 1 1 d . . .
H55 H 0.6660 0.1521 1.0515 0.032 Uiso 1 1 calc R . .
C56 C 0.7561(3) 0.1015(3) 1.0236(3) 0.0327(14) Uani 1 1 d . . .
H56 H 0.7783 0.1020 1.0691 0.039 Uiso 1 1 calc R . .
C57 C 0.7903(3) 0.0716(3) 0.9687(3) 0.0344(14) Uani 1 1 d . . .
H57 H 0.8360 0.0513 0.9763 0.041 Uiso 1 1 calc R . .
C58 C 0.7585(3) 0.0708(3) 0.9021(3) 0.0372(14) Uani 1 1 d . . .
H58 H 0.7822 0.0500 0.8641 0.045 Uiso 1 1 calc R . .
C59 C 0.6923(3) 0.1002(3) 0.8913(3) 0.0319(13) Uani 1 1 d . . .
H59 H 0.6709 0.1002 0.8454 0.038 Uiso 1 1 calc R . .
C60 C 0.5301(3) 0.1952(2) 1.0079(3) 0.0237(11) Uani 1 1 d . . .
C61 C 0.5159(3) 0.1614(3) 1.0705(3) 0.0388(15) Uani 1 1 d . . .
H61 H 0.5301 0.1160 1.0758 0.047 Uiso 1 1 calc R . .
C62 C 0.4814(3) 0.1932(3) 1.1247(3) 0.0455(16) Uani 1 1 d . . .
H62 H 0.4725 0.1694 1.1670 0.055 Uiso 1 1 calc R . .
C63 C 0.4599(3) 0.2580(3) 1.1184(3) 0.0406(15) Uani 1 1 d . . .
H63 H 0.4345 0.2790 1.1553 0.049 Uiso 1 1 calc R . .
C64 C 0.4754(3) 0.2930(3) 1.0579(3) 0.0380(15) Uani 1 1 d . . .
H64 H 0.4618 0.3387 1.0538 0.046 Uiso 1 1 calc R . .
C65 C 0.5107(3) 0.2622(2) 1.0029(3) 0.0299(13) Uani 1 1 d . . .
H65 H 0.5216 0.2870 0.9618 0.036 Uiso 1 1 calc R . .
C66 C 0.3717(3) 0.1213(2) 0.9351(3) 0.0256(12) Uani 1 1 d . . .
C67 C 0.3469(3) 0.1864(3) 0.9380(3) 0.0319(13) Uani 1 1 d . . .
H67 H 0.3626 0.2181 0.9043 0.038 Uiso 1 1 calc R . .
C68 C 0.2999(3) 0.2060(3) 0.9888(3) 0.0441(16) Uani 1 1 d . . .
H68 H 0.2843 0.2512 0.9908 0.053 Uiso 1 1 calc R . .
C69 C 0.2754(3) 0.1600(4) 1.0370(3) 0.0551(19) Uani 1 1 d . . .
H69 H 0.2415 0.1733 1.0709 0.066 Uiso 1 1 calc R . .
C70 C 0.2998(4) 0.0954(4) 1.0360(3) 0.0537(18) Uani 1 1 d . . .
H70 H 0.2838 0.0642 1.0701 0.064 Uiso 1 1 calc R . .
C71 C 0.3475(3) 0.0754(3) 0.9855(3) 0.0438(16) Uani 1 1 d . . .
H71 H 0.3641 0.0304 0.9847 0.053 Uiso 1 1 calc R . .
C72 C 0.4116(3) 0.0239(2) 0.8281(3) 0.0304(13) Uani 1 1 d . . .
C73 C 0.4627(3) -0.0111(3) 0.7900(3) 0.0355(14) Uani 1 1 d . . .
H73 H 0.5098 0.0064 0.7855 0.043 Uiso 1 1 calc R . .
C74 C 0.4442(4) -0.0715(3) 0.7587(3) 0.0455(17) Uani 1 1 d . . .
H74 H 0.4792 -0.0960 0.7336 0.055 Uiso 1 1 calc R . .
C75 C 0.3755(4) -0.0964(3) 0.7638(3) 0.0480(19) Uani 1 1 d . . .
H75 H 0.3631 -0.1379 0.7422 0.058 Uiso 1 1 calc R . .
C76 C 0.3254(4) -0.0613(3) 0.7998(3) 0.0461(18) Uani 1 1 d . . .
H76 H 0.2779 -0.0782 0.8029 0.055 Uiso 1 1 calc R . .
C77 C 0.3428(3) -0.0017(3) 0.8317(3) 0.0381(15) Uani 1 1 d . . .
H77 H 0.3073 0.0223 0.8566 0.046 Uiso 1 1 calc R . .

loop_
_atom_site_aniso_label
_atom_site_aniso_U_11
_atom_site_aniso_U_22
_atom_site_aniso_U_33
_atom_site_aniso_U_23
_atom_site_aniso_U_13
_atom_site_aniso_U_12
Pt1 0.01769(10) 0.01569(10) 0.01591(10) 0.00184(8) -0.00123(7) 0.00003(9)
Ga1 0.0180(3) 0.0173(3) 0.0189(3) 0.0024(2) 0.0000(2) 0.0000(2)
P1 0.0237(7) 0.0193(7) 0.0187(7) 0.0038(6) -0.0041(6) 0.0002(6)
N1 0.020(2) 0.024(2) 0.016(2) 0.0025(18) 0.0016(18) 0.0029(18)
C1 0.016(3) 0.035(3) 0.015(3) 0.012(2) 0.004(2) -0.005(2)
Ga2 0.0177(3) 0.0179(3) 0.0152(3) 0.0006(2) -0.0002(2) 0.0014(2)
P2 0.0226(7) 0.0183(7) 0.0244(7) 0.0036(6) -0.0033(6) -0.0033(6)
N2 0.020(2) 0.014(2) 0.016(2) 0.0048(17) -0.0001(18) -0.0033(17)
C2 0.027(3) 0.024(3) 0.020(3) 0.008(2) -0.005(2) -0.008(2)
N3 0.018(2) 0.017(2) 0.015(2) -0.0001(17) -0.0018(17) 0.0020(17)
C3 0.020(3) 0.033(3) 0.018(3) 0.005(2) 0.000(2) 0.001(2)
N4 0.014(2) 0.021(2) 0.018(2) 0.0015(18) 0.0005(17) 0.0025(17)
C4 0.021(3) 0.040(3) 0.030(3) 0.006(3) 0.004(2) 0.000(3)
C5 0.022(3) 0.056(4) 0.030(3) 0.014(3) -0.001(3) 0.003(3)
C6 0.035(4) 0.046(4) 0.039(4) 0.002(3) 0.006(3) 0.022(3)
C7 0.042(4) 0.037(3) 0.028(3) -0.003(3) 0.003(3) 0.014(3)
C8 0.031(3) 0.032(3) 0.019(3) 0.002(2) -0.002(2) 0.009(3)
C9 0.021(3) 0.043(3) 0.036(3) 0.008(3) -0.010(3) -0.004(3)
C10 0.039(4) 0.066(4) 0.043(4) 0.018(3) -0.012(3) -0.018(3)
C11 0.039(4) 0.054(4) 0.032(3) 0.003(3) -0.008(3) 0.001(3)
C12 0.030(3) 0.031(3) 0.026(3) 0.000(2) 0.001(2) 0.008(3)
C13 0.059(5) 0.061(4) 0.025(3) -0.001(3) -0.005(3) 0.007(3)
C14 0.042(4) 0.045(4) 0.042(4) -0.001(3) -0.009(3) -0.005(3)
C15 0.018(3) 0.019(3) 0.021(3) 0.002(2) 0.003(2) -0.005(2)
C16 0.026(3) 0.022(3) 0.028(3) 0.001(2) 0.002(2) -0.011(2)
C17 0.033(3) 0.025(3) 0.030(3) -0.007(2) 0.002(3) -0.006(3)
C18 0.036(3) 0.021(3) 0.045(4) -0.011(3) 0.000(3) -0.005(3)
C19 0.027(3) 0.018(3) 0.036(3) -0.001(2) -0.003(3) 0.002(2)
C20 0.017(3) 0.022(3) 0.028(3) -0.004(2) -0.001(2) -0.009(2)
C21 0.040(4) 0.026(3) 0.024(3) 0.003(2) -0.005(3) -0.009(3)
C22 0.056(4) 0.043(4) 0.032(3) 0.002(3) -0.007(3) -0.015(3)
C23 0.043(4) 0.057(4) 0.031(3) 0.004(3) -0.012(3) 0.007(3)
C24 0.027(3) 0.014(2) 0.032(3) 0.004(2) -0.005(2) -0.002(2)
C25 0.055(4) 0.047(4) 0.030(3) 0.013(3) -0.009(3) -0.014(3)
C26 0.039(4) 0.043(3) 0.025(3) -0.001(3) -0.007(3) 0.003(3)
C27 0.025(3) 0.020(3) 0.018(3) 0.001(2) -0.007(2) 0.006(2)
C28 0.016(3) 0.018(3) 0.029(3) 0.001(2) -0.001(2) 0.003(2)
C29 0.021(3) 0.023(3) 0.015(2) -0.001(2) -0.001(2) 0.003(2)
C30 0.024(3) 0.021(3) 0.017(3) -0.001(2) -0.003(2) -0.001(2)
C31 0.032(3) 0.019(3) 0.027(3) -0.004(2) 0.002(3) 0.004(2)
C32 0.030(3) 0.036(3) 0.021(3) -0.009(2) 0.000(2) 0.011(3)
C33 0.023(3) 0.032(3) 0.022(3) 0.003(2) 0.000(2) 0.002(2)
C34 0.018(3) 0.023(3) 0.021(3) 0.000(2) 0.000(2) 0.007(2)
C35 0.043(4) 0.022(3) 0.018(3) -0.004(2) -0.002(3) 0.001(2)
C36 0.037(4) 0.034(3) 0.052(4) -0.003(3) 0.010(3) -0.010(3)
C37 0.049(4) 0.028(3) 0.040(4) 0.004(3) 0.003(3) -0.001(3)
C38 0.027(3) 0.024(3) 0.027(3) 0.001(2) 0.006(2) 0.003(2)
C39 0.032(3) 0.031(3) 0.043(3) 0.000(3) -0.002(3) 0.003(3)
C40 0.039(4) 0.026(3) 0.050(4) 0.008(3) -0.013(3) -0.003(3)
C41 0.014(3) 0.021(3) 0.017(3) 0.002(2) 0.005(2) 0.006(2)
C42 0.020(3) 0.020(3) 0.025(3) -0.001(2) -0.005(2) 0.004(2)
C43 0.023(3) 0.028(3) 0.030(3) -0.001(2) -0.002(2) -0.008(2)
C44 0.026(3) 0.041(3) 0.022(3) 0.003(3) 0.010(2) 0.001(3)
C45 0.027(3) 0.023(3) 0.022(3) -0.005(2) 0.002(2) -0.001(2)
C46 0.021(3) 0.021(3) 0.022(3) 0.002(2) 0.000(2) 0.004(2)
C47 0.024(3) 0.029(3) 0.039(3) -0.011(3) 0.002(3) -0.002(2)
C48 0.060(5) 0.027(3) 0.070(5) -0.008(3) -0.018(4) -0.004(3)
C49 0.039(4) 0.049(4) 0.042(4) -0.016(3) -0.015(3) -0.003(3)
C50 0.027(3) 0.022(3) 0.032(3) -0.007(2) 0.004(2) -0.003(2)
C51 0.027(3) 0.031(3) 0.073(5) 0.000(3) 0.003(3) -0.007(3)
C52 0.031(4) 0.056(4) 0.071(5) 0.013(4) -0.014(3) -0.023(3)
C53 0.029(3) 0.020(3) 0.031(3) 0.004(2) -0.003(2) -0.002(2)
C54 0.021(3) 0.022(3) 0.028(3) 0.007(2) -0.003(2) 0.001(2)
C55 0.026(3) 0.026(3) 0.027(3) 0.003(2) -0.008(2) -0.003(2)
C56 0.035(3) 0.033(3) 0.029(3) 0.001(3) -0.014(3) -0.003(3)
C57 0.025(3) 0.032(3) 0.045(4) 0.006(3) -0.007(3) -0.002(3)
C58 0.032(3) 0.048(4) 0.033(3) 0.001(3) 0.010(3) 0.007(3)
C59 0.030(3) 0.040(3) 0.025(3) 0.011(3) 0.000(3) 0.002(3)
C60 0.022(3) 0.027(3) 0.023(3) 0.002(2) -0.004(2) -0.001(2)
C61 0.054(4) 0.035(3) 0.027(3) 0.012(3) 0.004(3) 0.006(3)
C62 0.065(4) 0.047(4) 0.026(3) 0.006(3) 0.017(3) 0.007(3)
C63 0.044(4) 0.050(4) 0.028(3) -0.010(3) -0.002(3) 0.013(3)
C64 0.052(4) 0.024(3) 0.037(4) -0.005(3) -0.008(3) 0.000(3)
C65 0.035(3) 0.029(3) 0.025(3) -0.001(2) -0.004(3) -0.004(3)
C66 0.025(3) 0.028(3) 0.024(3) 0.008(2) -0.002(2) -0.009(2)
C67 0.035(3) 0.037(3) 0.023(3) 0.008(3) -0.002(3) 0.001(3)
C68 0.044(4) 0.058(4) 0.030(3) 0.000(3) 0.001(3) 0.012(3)
C69 0.033(4) 0.096(6) 0.038(4) 0.006(4) 0.010(3) 0.005(4)
C70 0.050(4) 0.074(5) 0.038(4) 0.018(4) 0.014(3) -0.019(4)
C71 0.047(4) 0.040(4) 0.044(4) 0.014(3) -0.001(3) -0.014(3)
C72 0.042(4) 0.017(3) 0.031(3) 0.004(2) -0.012(3) -0.002(3)
C73 0.047(4) 0.029(3) 0.030(3) -0.003(3) -0.003(3) -0.011(3)
C74 0.078(5) 0.034(3) 0.024(3) -0.003(3) -0.001(3) 0.005(3)
C75 0.090(6) 0.025(3) 0.028(3) 0.004(3) -0.018(4) -0.015(4)
C76 0.060(5) 0.034(4) 0.043(4) 0.008(3) -0.018(4) -0.024(3)
C77 0.039(4) 0.030(3) 0.045(4) 0.004(3) -0.007(3) -0.005(3)

loop_
_atom_type_symbol
_atom_type_description
_atom_type_scat_dispersion_real
_atom_type_scat_dispersion_imag
_atom_type_scat_source
C C 0.0033 0.0016 'International Tables Vol C Tables 4.2.6.8 and 6.1.1.4'
H H 0.0000 0.0000 'International Tables Vol C Tables 4.2.6.8 and 6.1.1.4'
N N 0.0061 0.0033 'International Tables Vol C Tables 4.2.6.8 and 6.1.1.4'
P P 0.1023 0.0942 'International Tables Vol C Tables 4.2.6.8 and 6.1.1.4'
Ga Ga 0.2307 1.6083 'International Tables Vol C Tables 4.2.6.8 and 6.1.1.4'
Pt Pt -1.7033 8.3905 'International Tables Vol C Tables 4.2.6.8 and 6.1.1.4'

loop_
_geom_angle_atom_site_label_1
_geom_angle_atom_site_label_2
_geom_angle_atom_site_label_3
_geom_angle
_geom_angle_site_symmetry_1
_geom_angle_site_symmetry_3
_geom_angle_publ_flag
P2 Pt1 P1 71.85(5) . . ?
P2 Pt1 Ga2 100.34(4) . . ?
P1 Pt1 Ga2 168.93(4) . . ?
P2 Pt1 Ga1 172.80(3) . . ?
P1 Pt1 Ga1 102.96(4) . . ?
Ga2 Pt1 Ga1 85.46(2) . . ?
N2 Ga1 N1 87.15(17) . . ?
N2 Ga1 Pt1 144.73(12) . . ?
N1 Ga1 Pt1 128.00(11) . . ?
C60 P1 C54 108.9(2) . . ?
C60 P1 C53 103.9(2) . . ?
C54 P1 C53 102.0(2) . . ?
C60 P1 Pt1 111.58(16) . . ?
C54 P1 Pt1 131.71(18) . . ?
C53 P1 Pt1 92.76(15) . . ?
C1 N1 C3 116.3(4) . . ?
C1 N1 Ga1 109.7(3) . . ?
C3 N1 Ga1 131.6(3) . . ?
C2 C1 N1 116.1(4) . . ?
N3 Ga2 N4 88.01(16) . . ?
N3 Ga2 Pt1 141.35(12) . . ?
N4 Ga2 Pt1 130.60(11) . . ?
C66 P2 C72 107.0(3) . . ?
C66 P2 C53 104.3(2) . . ?
C72 P2 C53 103.1(2) . . ?
C66 P2 Pt1 115.83(17) . . ?
C72 P2 Pt1 128.54(19) . . ?
C53 P2 Pt1 93.00(16) . . ?
C2 N2 C15 114.4(4) . . ?
C2 N2 Ga1 108.9(3) . . ?
C15 N2 Ga1 135.7(3) . . ?
C1 C2 N2 118.2(4) . . ?
C27 N3 C29 114.5(4) . . ?
C27 N3 Ga2 108.7(3) . . ?
C29 N3 Ga2 136.2(3) . . ?
C4 C3 C8 120.0(5) . . ?
C4 C3 N1 119.4(4) . . ?
C8 C3 N1 120.5(4) . . ?
C28 N4 C41 115.7(4) . . ?
C28 N4 Ga2 107.4(3) . . ?
C41 N4 Ga2 134.5(3) . . ?
C5 C4 C3 118.4(5) . . ?
C5 C4 C9 118.8(5) . . ?
C3 C4 C9 122.8(5) . . ?
C6 C5 C4 121.1(5) . . ?
C7 C6 C5 120.2(5) . . ?
C6 C7 C8 121.2(5) . . ?
C7 C8 C3 119.0(5) . . ?
C7 C8 C12 118.9(5) . . ?
C3 C8 C12 122.1(4) . . ?
C4 C9 C10 112.7(5) . . ?
C4 C9 C11 112.1(4) . . ?
C10 C9 C11 110.2(4) . . ?
C8 C12 C14 111.6(4) . . ?
C8 C12 C13 111.7(5) . . ?
C14 C12 C13 111.0(5) . . ?
C20 C15 C16 120.0(4) . . ?
C20 C15 N2 120.1(4) . . ?
C16 C15 N2 119.8(4) . . ?
C17 C16 C15 118.7(5) . . ?
C17 C16 C21 120.2(5) . . ?
C15 C16 C21 121.1(4) . . ?
C18 C17 C16 121.1(5) . . ?
C17 C18 C19 120.7(5) . . ?
C18 C19 C20 120.7(5) . . ?
C19 C20 C15 118.7(4) . . ?
C19 C20 C24 119.1(4) . . ?
C15 C20 C24 122.0(4) . . ?
C22 C21 C16 114.1(5) . . ?
C22 C21 C23 109.4(4) . . ?
C16 C21 C23 110.4(4) . . ?
C20 C24 C25 110.5(4) . . ?
C20 C24 C26 112.9(4) . . ?
C25 C24 C26 110.3(4) . . ?
C28 C27 N3 117.3(4) . . ?
C27 C28 N4 118.5(4) . . ?
C34 C29 C30 120.5(4) . . ?
C34 C29 N3 119.4(4) . . ?
C30 C29 N3 119.6(4) . . ?
C31 C30 C29 118.5(5) . . ?
C31 C30 C35 119.5(4) . . ?
C29 C30 C35 121.9(4) . . ?
C32 C31 C30 121.3(5) . . ?
C31 C32 C33 119.8(5) . . ?
C32 C33 C34 121.8(5) . . ?
C33 C34 C29 118.1(4) . . ?
C33 C34 C38 119.7(4) . . ?
C29 C34 C38 122.3(4) . . ?
C37 C35 C30 113.9(4) . . ?
C37 C35 C36 109.4(4) . . ?
C30 C35 C36 110.7(4) . . ?
C34 C38 C40 112.0(4) . . ?
C34 C38 C39 110.4(4) . . ?
C40 C38 C39 109.8(4) . . ?
C46 C41 C42 118.9(4) . . ?
C46 C41 N4 120.8(4) . . ?
C42 C41 N4 120.2(4) . . ?
C43 C42 C41 119.4(4) . . ?
C43 C42 C47 118.7(5) . . ?
C41 C42 C47 121.9(5) . . ?
C42 C43 C44 121.2(5) . . ?
C45 C44 C43 118.9(5) . . ?
C46 C45 C44 122.2(5) . . ?
C45 C46 C41 119.4(5) . . ?
C45 C46 C50 118.5(4) . . ?
C41 C46 C50 122.0(5) . . ?
C42 C47 C48 110.5(4) . . ?
C42 C47 C49 112.0(4) . . ?
C48 C47 C49 109.3(5) . . ?
C52 C50 C46 110.0(4) . . ?
C52 C50 C51 110.8(5) . . ?
C46 C50 C51 112.0(4) . . ?
P2 C53 P1 95.7(2) . . ?
C59 C54 C55 119.3(5) . . ?
C59 C54 P1 117.1(4) . . ?
C55 C54 P1 123.0(4) . . ?
C56 C55 C54 119.4(5) . . ?
C57 C56 C55 120.6(5) . . ?
C56 C57 C58 120.1(5) . . ?
C59 C58 C57 119.8(5) . . ?
C58 C59 C54 120.7(5) . . ?
C65 C60 C61 118.0(5) . . ?
C65 C60 P1 118.2(4) . . ?
C61 C60 P1 123.5(4) . . ?
C62 C61 C60 120.8(5) . . ?
C63 C62 C61 121.0(5) . . ?
C62 C63 C64 119.2(6) . . ?
C63 C64 C65 120.8(5) . . ?
C64 C65 C60 120.2(5) . . ?
C67 C66 C71 118.3(5) . . ?
C67 C66 P2 118.8(4) . . ?
C71 C66 P2 122.6(4) . . ?
C68 C67 C66 121.0(5) . . ?
C67 C68 C69 120.0(6) . . ?
C70 C69 C68 120.3(6) . . ?
C69 C70 C71 120.0(6) . . ?
C70 C71 C66 120.3(6) . . ?
C77 C72 C73 119.0(5) . . ?
C77 C72 P2 123.2(5) . . ?
C73 C72 P2 117.8(4) . . ?
C74 C73 C72 119.5(6) . . ?
C75 C74 C73 120.5(6) . . ?
C76 C75 C74 119.7(6) . . ?
C75 C76 C77 120.7(6) . . ?
C76 C77 C72 120.6(6) . . ?

loop_
_geom_bond_atom_site_label_1
_geom_bond_atom_site_label_2
_geom_bond_distance
_geom_bond_site_symmetry_2
_geom_bond_publ_flag
Pt1 P2 2.3291(13) . ?
Pt1 P1 2.3356(13) . ?
Pt1 Ga2 2.4170(8) . ?
Pt1 Ga1 2.4218(7) . ?
Ga1 N2 1.899(4) . ?
Ga1 N1 1.905(4) . ?
P1 C60 1.812(5) . ?
P1 C54 1.819(5) . ?
P1 C53 1.846(5) . ?
N1 C1 1.397(6) . ?
N1 C3 1.432(6) . ?
C1 C2 1.349(7) . ?
Ga2 N3 1.896(4) . ?
Ga2 N4 1.906(4) . ?
P2 C66 1.800(6) . ?
P2 C72 1.832(5) . ?
P2 C53 1.845(5) . ?
N2 C2 1.395(6) . ?
N2 C15 1.434(6) . ?
N3 C27 1.395(6) . ?
N3 C29 1.439(6) . ?
C3 C4 1.409(7) . ?
C3 C8 1.415(7) . ?
N4 C28 1.407(6) . ?
N4 C41 1.421(6) . ?
C4 C5 1.401(7) . ?
C4 C9 1.519(7) . ?
C5 C6 1.377(8) . ?
C6 C7 1.373(7) . ?
C7 C8 1.388(7) . ?
C8 C12 1.521(7) . ?
C9 C10 1.530(7) . ?
C9 C11 1.546(7) . ?
C12 C14 1.523(7) . ?
C12 C13 1.531(7) . ?
C15 C20 1.402(6) . ?
C15 C16 1.424(7) . ?
C16 C17 1.384(7) . ?
C16 C21 1.525(7) . ?
C17 C18 1.367(7) . ?
C18 C19 1.378(7) . ?
C19 C20 1.398(7) . ?
C20 C24 1.513(7) . ?
C21 C22 1.521(7) . ?
C21 C23 1.539(8) . ?
C24 C25 1.524(7) . ?
C24 C26 1.533(7) . ?
C27 C28 1.329(7) . ?
C29 C34 1.403(7) . ?
C29 C30 1.412(6) . ?
C30 C31 1.399(7) . ?
C30 C35 1.524(7) . ?
C31 C32 1.364(7) . ?
C32 C33 1.380(7) . ?
C33 C34 1.394(7) . ?
C34 C38 1.513(6) . ?
C35 C37 1.515(7) . ?
C35 C36 1.534(7) . ?
C38 C40 1.523(7) . ?
C38 C39 1.534(7) . ?
C41 C46 1.412(6) . ?
C41 C42 1.416(6) . ?
C42 C43 1.386(7) . ?
C42 C47 1.519(7) . ?
C43 C44 1.390(7) . ?
C44 C45 1.378(7) . ?
C45 C46 1.374(7) . ?
C46 C50 1.514(7) . ?
C47 C48 1.524(8) . ?
C47 C49 1.540(7) . ?
C50 C52 1.513(7) . ?
C50 C51 1.521(7) . ?
C54 C59 1.382(7) . ?
C54 C55 1.400(6) . ?
C55 C56 1.388(7) . ?
C56 C57 1.370(8) . ?
C57 C58 1.386(7) . ?
C58 C59 1.377(7) . ?
C60 C65 1.389(7) . ?
C60 C61 1.397(7) . ?
C61 C62 1.379(8) . ?
C62 C63 1.360(8) . ?
C63 C64 1.380(8) . ?
C64 C65 1.389(8) . ?
C66 C67 1.383(7) . ?
C66 C71 1.405(7) . ?
C67 C68 1.372(8) . ?
C68 C69 1.380(8) . ?
C69 C70 1.369(9) . ?
C70 C71 1.380(9) . ?
C72 C77 1.382(7) . ?
C72 C73 1.394(8) . ?
C73 C74 1.386(7) . ?
C74 C75 1.378(9) . ?
C75 C76 1.363(9) . ?
C76 C77 1.372(7) . ?
